data_7703818
loop_
_publ_author_name
'Rabe, Timo'
'Pewe, Harm'
'Reinsch, Helge'
'Willhammar, Tom'
'Svensson Grape, Erik'
'Stock, Norbert'

_publ_section_title
;
 Influence of the substitution pattern of four naphthalenedicarboxylic
 acids on the structures and properties of group 13 metal-organic
 frameworks and coordination polymers.
;
_journal_issue 15
_journal_name_full 'Dalton transactions (Cambridge, England : 2003)'
_journal_page_first 4861
_journal_page_last 4868
_journal_paper_doi 10.1039/d0dt00387e
_journal_volume 49
_journal_year 2020
_chemical_formula_moiety 'C12 Al2 O8, 0.427 (O2)'
_chemical_formula_sum 'C12 Al2 O8.85'
_chemical_formula_weight 339.74
_space_group_IT_number 13
_space_group_name_Hall '-P 2yc'
_space_group_name_H-M_alt 'P 1 2/c 1'
_symmetry_cell_setting monoclinic
_symmetry_space_group_name_Hall '-P 2yc'
_symmetry_space_group_name_H-M 'P 1 2/c 1'
_audit_update_record
;
2020-01-31 deposited with the CCDC.	2020-03-18 downloaded from the CCDC.
;
_cell_angle_alpha 90
_cell_angle_beta 135.335(8)
_cell_angle_gamma 90
_cell_formula_units_Z 2
_cell_length_a 7.5927(18)
_cell_length_b 12.860(2)
_cell_length_c 9.7151(14)
_cell_measurement_temperature 298
_cell_volume 666.8(2)
_diffrn_ambient_temperature 298
_diffrn_measurement_device_type 'Stoe Stadi P Combi'
_diffrn_radiation_probe x-ray
_diffrn_radiation_type 'Cu K\a'
_diffrn_radiation_wavelength 1.5406
_exptl_crystal_density_diffrn 1.692
_exptl_crystal_description powder
_pd_char_colour white
_pd_proc_ls_prof_R_factor 0.0409
_pd_proc_ls_prof_wR_expected 0.0232
_pd_proc_ls_prof_wR_factor 0.0535
_refine_ls_goodness_of_fit_all 2.31117
_refine_ls_R_I_factor 0.0113
_cod_data_source_file d0dt00387e2.cif
_cod_data_source_block Al23
_cod_depositor_comments 'Adding full bibliography for 7703815--7703820.cif.'
_cod_original_sg_symbol_H-M P2/C
_cod_original_formula_sum 'C12 Al2 O8.85 '
_cod_database_code 7703818

loop_
_symmetry_equiv_pos_as_xyz
'x, y, z '
'-x, y, -z+1/2 '
'x, -y, z+1/2 '
'-x, -y, -z '

loop_
_atom_site_label
_atom_site_type_symbol
_atom_site_symmetry_multiplicity
_atom_site_fract_x
_atom_site_fract_y
_atom_site_fract_z
_atom_site_occupancy
_atom_site_B_iso_or_equiv
Al1 Al 2 0.5 1 0 1 1.3(2)
Al2 Al 2 0 1.0772(11) -0.25 1 1.3(2)
O1 O 4 0.123(3) 1.1825(13) -0.304(2) 1 1.0(3)
O2 O 4 0.188(2) 0.9728(9) -0.248(2) 1 1.0(3)
O3 O 4 0.705(2) 0.9349(13) -0.0189(16) 1 1.0(3)
O4 O 4 0.489(3) 0.8693(9) 0.0922(14) 1 1.0(3)
C1 C 4 0.653(5) 0.7987(17) 0.216(3) 1 2.4(4)
C2 C 4 0.412(3) 1.3054(19) -0.2453(9) 1 2.4(4)
C3 C 4 0.321(3) 1.3985(16) -0.2453(9) 1 2.4(4)
C4 C 4 0.413(4) 1.493(2) -0.2453(9) 1 2.4(4)
C5 C 4 0.320(3) 1.5877(17) -0.2453(9) 1 2.4(4)
C6 C 4 0.413(3) 1.6808(18) -0.2453(9) 1 2.4(4)
Ow1 O 4 0.953(10) 0.214(3) 0.261(8) 0.427(12) 1.0(3)

loop_
_geom_angle_atom_site_label_1
_geom_angle_atom_site_label_2
_geom_angle_atom_site_label_3
_geom_angle
_geom_angle_site_symmetry_1
_geom_angle_site_symmetry_2
_geom_angle_site_symmetry_3
O2 Al1 O2 180.000 1_555 1_555 4_675
O3 Al1 O2 99.9(7) 1_555 1_555 1_555
O3 Al1 O2 80.1(7) 1_555 1_555 4_675
O3 Al1 O3 180.000 4_675 1_555 1_555
O3 Al1 O2 80.1(7) 4_675 1_555 1_555
O3 Al1 O2 99.9(7) 4_675 1_555 4_675
O4 Al1 O3 88.2(9) 4_675 1_555 4_675
O4 Al1 O3 91.8(9) 4_675 1_555 1_555
O4 Al1 O2 90.0(6) 4_675 1_555 1_555
O4 Al1 O2 90.0(6) 4_675 1_555 4_675
O4 Al1 O4 180.000 1_555 1_555 4_675
O4 Al1 O3 91.8(9) 1_555 1_555 4_675
O4 Al1 O3 88.2(9) 1_555 1_555 1_555
O4 Al1 O2 90.0(6) 1_555 1_555 1_555
O4 Al1 O2 90.0(6) 1_555 1_555 4_675
Al2 Al1 O4 103.1(6) 1_555 1_555 1_555
Al2 Al1 O4 76.9(6) 1_555 1_555 4_675
Al2 Al1 O3 40.6(3) 1_555 1_555 4_675
Al2 Al1 O3 139.4(3) 1_555 1_555 1_555
Al2 Al1 O2 42.4(6) 1_555 1_555 1_555
Al2 Al1 O2 137.6(6) 1_555 1_555 4_675
Al2 Al1 Al2 180.00000000(18) 3_675 1_555 1_555
Al2 Al1 O4 76.9(6) 3_675 1_555 1_555
Al2 Al1 O4 103.1(6) 3_675 1_555 4_675
Al2 Al1 O3 139.4(3) 3_675 1_555 4_675
Al2 Al1 O3 40.6(3) 3_675 1_555 1_555
Al2 Al1 O2 137.6(6) 3_675 1_555 1_555
Al2 Al1 O2 42.4(6) 3_675 1_555 4_675
C1 Al1 Al2 121.0(8) 4_675 1_555 3_675
C1 Al1 Al2 59.0(8) 4_675 1_555 1_555
C1 Al1 O4 162.1(9) 4_675 1_555 1_555
C1 Al1 O4 17.9(9) 4_675 1_555 4_675
C1 Al1 O3 75.4(10) 4_675 1_555 4_675
C1 Al1 O3 104.6(10) 4_675 1_555 1_555
C1 Al1 O2 75.6(6) 4_675 1_555 1_555
C1 Al1 O2 104.4(6) 4_675 1_555 4_675
C1 Al1 C1 180.0000000(5) 1_555 1_555 4_675
C1 Al1 Al2 59.0(8) 1_555 1_555 3_675
C1 Al1 Al2 121.0(8) 1_555 1_555 1_555
C1 Al1 O4 17.9(9) 1_555 1_555 1_555
C1 Al1 O4 162.1(9) 1_555 1_555 4_675
C1 Al1 O3 104.6(10) 1_555 1_555 4_675
C1 Al1 O3 75.4(10) 1_555 1_555 1_555
C1 Al1 O2 104.4(6) 1_555 1_555 1_555
C1 Al1 O2 75.6(6) 1_555 1_555 4_675
O3 Al2 O3 170.5(13) 3_474 1_555 4_675
O1 Al2 O3 90.5(7) 1_555 1_555 3_474
O1 Al2 O3 96.2(7) 1_555 1_555 4_675
O1 Al2 O1 90.0(14) 2_554 1_555 1_555
O1 Al2 O3 96.2(7) 2_554 1_555 3_474
O1 Al2 O3 90.5(7) 2_554 1_555 4_675
O2 Al2 O1 168.2(5) 1_555 1_555 2_554
O2 Al2 O1 89.8(8) 1_555 1_555 1_555
O2 Al2 O3 95.7(8) 1_555 1_555 3_474
O2 Al2 O3 77.7(7) 1_555 1_555 4_675
O2 Al2 O2 92.8(11) 2_554 1_555 1_555
O2 Al2 O1 89.8(8) 2_554 1_555 2_554
O2 Al2 O1 168.2(5) 2_554 1_555 1_555
O2 Al2 O3 77.7(7) 2_554 1_555 3_474
O2 Al2 O3 95.7(8) 2_554 1_555 4_675
Al1 Al2 O2 106.8(6) 1_555 1_555 2_554
Al1 Al2 O2 39.8(3) 1_555 1_555 1_555
Al1 Al2 O1 128.5(4) 1_555 1_555 2_554
Al1 Al2 O1 82.4(4) 1_555 1_555 1_555
Al1 Al2 O3 134.5(7) 1_555 1_555 3_474
Al1 Al2 O3 40.7(6) 1_555 1_555 4_675
Al1 Al2 Al1 139.4(5) 2_554 1_555 1_555
Al1 Al2 O2 39.8(3) 2_554 1_555 2_554
Al1 Al2 O2 106.8(6) 2_554 1_555 1_555
Al1 Al2 O1 82.4(4) 2_554 1_555 2_554
Al1 Al2 O1 128.5(4) 2_554 1_555 1_555
Al1 Al2 O3 40.7(6) 2_554 1_555 3_474
Al1 Al2 O3 134.5(7) 2_554 1_555 4_675
C1 Al2 Al1 62.9(4) 3_474 1_555 2_554
C1 Al2 Al1 147.1(5) 3_474 1_555 1_555
C1 Al2 O2 77.2(8) 3_474 1_555 2_554
C1 Al2 O2 169.3(8) 3_474 1_555 1_555
C1 Al2 O1 20.0(5) 3_474 1_555 2_554
C1 Al2 O1 99.2(11) 3_474 1_555 1_555
C1 Al2 O3 78.4(7) 3_474 1_555 3_474
C1 Al2 O3 107.0(8) 3_474 1_555 4_675
C1 Al2 C1 112.9(13) 4_675 1_555 3_474
C1 Al2 Al1 147.1(5) 4_675 1_555 2_554
C1 Al2 Al1 62.9(4) 4_675 1_555 1_555
C1 Al2 O2 169.3(8) 4_675 1_555 2_554
C1 Al2 O2 77.2(8) 4_675 1_555 1_555
C1 Al2 O1 99.2(11) 4_675 1_555 2_554
C1 Al2 O1 20.0(5) 4_675 1_555 1_555
C1 Al2 O3 107.0(8) 4_675 1_555 3_474
C1 Al2 O3 78.4(7) 4_675 1_555 4_675
O4 Al2 C1 131.2(8) 3_474 1_555 4_675
O4 Al2 C1 25.0(5) 3_474 1_555 3_474
O4 Al2 Al1 37.9(2) 3_474 1_555 2_554
O4 Al2 Al1 160.9(4) 3_474 1_555 1_555
O4 Al2 O2 59.5(5) 3_474 1_555 2_554
O4 Al2 O2 144.7(6) 3_474 1_555 1_555
O4 Al2 O1 44.8(5) 3_474 1_555 2_554
O4 Al2 O1 113.1(7) 3_474 1_555 1_555
O4 Al2 O3 59.4(7) 3_474 1_555 3_474
O4 Al2 O3 123.1(7) 3_474 1_555 4_675
O4 Al2 O4 154.1(7) 4_675 1_555 3_474
O4 Al2 C1 25.0(5) 4_675 1_555 4_675
O4 Al2 C1 131.2(8) 4_675 1_555 3_474
O4 Al2 Al1 160.9(4) 4_675 1_555 2_554
O4 Al2 Al1 37.9(2) 4_675 1_555 1_555
O4 Al2 O2 144.7(6) 4_675 1_555 2_554
O4 Al2 O2 59.5(5) 4_675 1_555 1_555
O4 Al2 O1 113.1(7) 4_675 1_555 2_554
O4 Al2 O1 44.8(5) 4_675 1_555 1_555
O4 Al2 O3 123.1(7) 4_675 1_555 3_474
O4 Al2 O3 59.4(7) 4_675 1_555 4_675
Al2 O1 C1 129.1(15) 1_555 1_555 4_675
O4 O1 Al2 96.9(8) 4_675 1_555 1_555
O4 O1 C1 32.7(12) 4_675 1_555 4_675
C2 O1 O4 65.5(8) 1_555 1_555 4_675
C2 O1 Al2 158.9(6) 1_555 1_555 1_555
C2 O1 C1 32.9(12) 1_555 1_555 4_675
O3 O1 C2 156.6(9) 3_474 1_555 1_555
O3 O1 O4 128.1(8) 3_474 1_555 4_675
O3 O1 Al2 44.2(5) 3_474 1_555 1_555
O3 O1 C1 154.4(19) 3_474 1_555 4_675
O1 O1 O3 63.0(6) 2_554 1_555 3_474
O1 O1 C2 131.8(8) 2_554 1_555 1_555
O1 O1 O4 118.4(11) 2_554 1_555 4_675
O1 O1 Al2 45.0(7) 2_554 1_555 1_555
O1 O1 C1 134(2) 2_554 1_555 4_675
O2 O1 O1 90.0(7) 1_555 1_555 2_554
O2 O1 O3 63.1(5) 1_555 1_555 3_474
O2 O1 C2 126.4(10) 1_555 1_555 1_555
O2 O1 O4 65.0(6) 1_555 1_555 4_675
O2 O1 Al2 45.6(7) 1_555 1_555 1_555
O2 O1 C1 95.1(13) 1_555 1_555 4_675
O3 O1 O2 51.3(6) 4_675 1_555 1_555
O3 O1 O1 58.3(7) 4_675 1_555 2_554
O3 O1 O3 85.5(7) 4_675 1_555 3_474
O3 O1 C2 117.4(5) 4_675 1_555 1_555
O3 O1 O4 62.7(8) 4_675 1_555 4_675
O3 O1 Al2 41.5(4) 4_675 1_555 1_555
O3 O1 C1 90.9(16) 4_675 1_555 4_675
C3 O1 O3 120.5(6) 1_555 1_555 4_675
C3 O1 O2 151.5(8) 1_555 1_555 1_555
C3 O1 O1 108.4(6) 1_555 1_555 2_554
C3 O1 O3 144.7(7) 1_555 1_555 3_474
C3 O1 C2 26.7(7) 1_555 1_555 1_555
C3 O1 O4 86.8(7) 1_555 1_555 4_675
C3 O1 Al2 151.0(12) 1_555 1_555 1_555
C3 O1 C1 56.4(12) 1_555 1_555 4_675
Al2 O2 Al1 97.8(7) 1_555 1_555 1_555
O3 O2 Al2 49.9(5) 4_675 1_555 1_555
O3 O2 Al1 50.7(5) 4_675 1_555 1_555
Ow1 O2 O3 109(2) 4_665 1_555 4_675
Ow1 O2 Al2 111(2) 4_665 1_555 1_555
Ow1 O2 Al1 110.0(11) 4_665 1_555 1_555
O4 O2 Ow1 155.7(10) 4_675 1_555 4_665
O4 O2 O3 62.9(7) 4_675 1_555 4_675
O4 O2 Al2 81.5(7) 4_675 1_555 1_555
O4 O2 Al1 46.3(3) 4_675 1_555 1_555
O4 O2 O4 92.6(5) 1_555 1_555 4_675
O4 O2 Ow1 64.0(12) 1_555 1_555 4_665
O4 O2 O3 65.1(6) 1_555 1_555 4_675
O4 O2 Al2 109.5(10) 1_555 1_555 1_555
O4 O2 Al1 46.3(4) 1_555 1_555 1_555
O1 O2 O4 127.8(7) 1_555 1_555 1_555
O1 O2 O4 47.5(5) 1_555 1_555 4_675
O1 O2 Ow1 153.5(18) 1_555 1_555 4_665
O1 O2 O3 66.5(7) 1_555 1_555 4_675
O1 O2 Al2 44.6(7) 1_555 1_555 1_555
O1 O2 Al1 87.5(5) 1_555 1_555 1_555
O2 O2 O1 87.6(6) 2_554 1_555 1_555
O2 O2 O4 89.3(10) 2_554 1_555 1_555
O2 O2 O4 121.3(8) 2_554 1_555 4_675
O2 O2 Ow1 68(2) 2_554 1_555 4_665
O2 O2 O3 65.2(8) 2_554 1_555 4_675
O2 O2 Al2 43.6(6) 2_554 1_555 1_555
O2 O2 Al1 111.5(12) 2_554 1_555 1_555
O3 O2 O2 50.3(5) 3_474 1_555 2_554
O3 O2 O1 57.9(5) 3_474 1_555 1_555
O3 O2 O4 139.4(11) 3_474 1_555 1_555
O3 O2 O4 105.5(6) 3_474 1_555 4_675
O3 O2 Ow1 97.2(13) 3_474 1_555 4_665
O3 O2 O3 91.0(7) 3_474 1_555 4_675
O3 O2 Al2 41.3(4) 3_474 1_555 1_555
O3 O2 Al1 138.0(8) 3_474 1_555 1_555
O3 O2 O3 161.1(9) 1_555 1_555 3_474
O3 O2 O2 145.7(10) 1_555 1_555 2_554
O3 O2 O1 106.1(7) 1_555 1_555 1_555
O3 O2 O4 57.3(7) 1_555 1_555 1_555
O3 O2 O4 59.3(6) 1_555 1_555 4_675
O3 O2 Ow1 99.9(15) 1_555 1_555 4_665
O3 O2 O3 91.2(6) 1_555 1_555 4_675
O3 O2 Al2 135.7(6) 1_555 1_555 1_555
O3 O2 Al1 40.6(5) 1_555 1_555 1_555
O3 O2 O3 65.9(6) 2_654 1_555 1_555
O3 O2 O3 103.7(7) 2_654 1_555 3_474
O3 O2 O2 144.9(7) 2_654 1_555 2_554
O3 O2 O1 96.9(9) 2_654 1_555 1_555
O3 O2 O4 114.0(8) 2_654 1_555 1_555
O3 O2 O4 85.2(8) 2_654 1_555 4_675
O3 O2 Ow1 98(2) 2_654 1_555 4_665
O3 O2 O3 147.6(8) 2_654 1_555 4_675
O3 O2 Al2 134.9(8) 2_654 1_555 1_555
O3 O2 Al1 103.5(8) 2_654 1_555 1_555
Ow1 O2 O3 112.4(17) 3_464 1_555 2_654
Ow1 O2 O3 110.7(11) 3_464 1_555 1_555
Ow1 O2 O3 87.7(11) 3_464 1_555 3_474
Ow1 O2 O2 52.5(15) 3_464 1_555 2_554
Ow1 O2 O1 139.7(16) 3_464 1_555 1_555
Ow1 O2 O4 64.8(10) 3_464 1_555 1_555
Ow1 O2 O4 155.3(14) 3_464 1_555 4_675
Ow1 O2 Ow1 16(4) 3_464 1_555 4_665
Ow1 O2 O3 96.7(18) 3_464 1_555 4_675
Ow1 O2 Al2 96.0(17) 3_464 1_555 1_555
Ow1 O2 Al1 110.4(12) 3_464 1_555 1_555
C1 O2 Ow1 160(2) 4_675 1_555 3_464
C1 O2 O3 86.1(10) 4_675 1_555 2_654
C1 O2 O3 82.1(8) 4_675 1_555 1_555
C1 O2 O3 81.4(7) 4_675 1_555 3_474
C1 O2 O2 108.6(9) 4_675 1_555 2_554
C1 O2 O1 24.0(7) 4_675 1_555 1_555
C1 O2 O4 114.7(6) 4_675 1_555 1_555
C1 O2 O4 24.6(5) 4_675 1_555 4_675
C1 O2 Ow1 176(2) 4_675 1_555 4_665
C1 O2 O3 67.4(9) 4_675 1_555 4_675
C1 O2 Al2 65.1(9) 4_675 1_555 1_555
C1 O2 Al1 69.2(5) 4_675 1_555 1_555
Al1 O3 Al2 98.7(8) 1_555 1_555 3_675
O2 O3 Al1 49.2(5) 4_675 1_555 1_555
O2 O3 Al2 52.4(5) 4_675 1_555 3_675
O4 O3 O2 63.5(7) 1_555 1_555 4_675
O4 O3 Al1 46.6(5) 1_555 1_555 1_555
O4 O3 Al2 83.1(7) 1_555 1_555 3_675
O1 O3 O4 103.5(8) 3_675 1_555 1_555
O1 O3 O2 97.6(6) 3_675 1_555 4_675
O1 O3 Al1 140.3(9) 3_675 1_555 1_555
O1 O3 Al2 45.2(6) 3_675 1_555 3_675
O4 O3 O1 146.4(7) 4_675 1_555 3_675
O4 O3 O4 91.4(7) 4_675 1_555 1_555
O4 O3 O2 62.2(6) 4_675 1_555 4_675
O4 O3 Al1 44.8(6) 4_675 1_555 1_555
O4 O3 Al2 109.0(8) 4_675 1_555 3_675
O1 O3 O4 121.2(9) 4_675 1_555 4_675
O1 O3 O1 58.7(10) 4_675 1_555 3_675
O1 O3 O4 46.6(6) 4_675 1_555 1_555
O1 O3 O2 62.2(6) 4_675 1_555 4_675
O1 O3 Al1 83.8(8) 4_675 1_555 1_555
O1 O3 Al2 42.4(6) 4_675 1_555 3_675
O2 O3 O1 85.4(5) 3_675 1_555 4_675
O2 O3 O4 87.6(6) 3_675 1_555 4_675
O2 O3 O1 58.9(5) 3_675 1_555 3_675
O2 O3 O4 121.2(7) 3_675 1_555 1_555
O2 O3 O2 64.5(8) 3_675 1_555 4_675
O2 O3 Al1 109.5(7) 3_675 1_555 1_555
O2 O3 Al2 43.1(5) 3_675 1_555 3_675
O2 O3 O2 143.5(7) 1_555 1_555 3_675
O2 O3 O1 104.5(8) 1_555 1_555 4_675
O2 O3 O4 57.0(5) 1_555 1_555 4_675
O2 O3 O1 154.9(8) 1_555 1_555 3_675
O2 O3 O4 57.9(6) 1_555 1_555 1_555
O2 O3 O2 88.8(6) 1_555 1_555 4_675
O2 O3 Al1 39.6(4) 1_555 1_555 1_555
O2 O3 Al2 135.6(10) 1_555 1_555 3_675
O2 O3 O2 110.6(6) 2_654 1_555 1_555
O2 O3 O2 76.3(7) 2_654 1_555 3_675
O2 O3 O1 141.2(8) 2_654 1_555 4_675
O2 O3 O4 92.3(7) 2_654 1_555 4_675
O2 O3 O1 82.6(8) 2_654 1_555 3_675
O2 O3 O4 162.2(5) 2_654 1_555 1_555
O2 O3 O2 132.9(7) 2_654 1_555 4_675
O2 O3 Al1 134.4(7) 2_654 1_555 1_555
O2 O3 Al2 112.0(7) 2_654 1_555 3_675
C1 O3 O2 154.9(9) 1_555 1_555 2_654
C1 O3 O2 81.2(8) 1_555 1_555 1_555
C1 O3 O2 107.9(7) 1_555 1_555 3_675
C1 O3 O1 24.1(6) 1_555 1_555 4_675
C1 O3 O4 112.5(10) 1_555 1_555 4_675
C1 O3 O1 79.0(9) 1_555 1_555 3_675
C1 O3 O4 24.5(7) 1_555 1_555 1_555
C1 O3 O2 67.1(8) 1_555 1_555 4_675
C1 O3 Al1 68.7(9) 1_555 1_555 1_555
C1 O3 Al2 65.3(7) 1_555 1_555 3_675
O3 O3 C1 122.1(7) 2_654 1_555 1_555
O3 O3 O2 55.7(6) 2_654 1_555 2_654
O3 O3 O2 58.3(6) 2_654 1_555 1_555
O3 O3 O2 129.5(10) 2_654 1_555 3_675
O3 O3 O1 142.0(6) 2_654 1_555 4_675
O3 O3 O4 80.0(3) 2_654 1_555 4_675
O3 O3 O1 121.8(9) 2_654 1_555 3_675
O3 O3 O4 108.0(7) 2_654 1_555 1_555
O3 O3 O2 140.2(7) 2_654 1_555 4_675
O3 O3 Al1 95.3(5) 2_654 1_555 1_555
O3 O3 Al2 165.9(12) 2_654 1_555 3_675
Al1 O4 C1 135(2) 1_555 1_555 1_555
O1 O4 Al1 103.2(11) 4_675 1_555 1_555
O1 O4 C1 31.8(18) 4_675 1_555 1_555
C2 O4 O1 62.0(7) 4_675 1_555 4_675
C2 O4 Al1 164.6(13) 4_675 1_555 1_555
C2 O4 C1 30.3(17) 4_675 1_555 1_555
O3 O4 C2 121.0(10) 1_555 1_555 4_675
O3 O4 O1 70.7(10) 1_555 1_555 4_675
O3 O4 Al1 45.2(6) 1_555 1_555 1_555
O3 O4 C1 98(2) 1_555 1_555 1_555
O2 O4 O3 53.6(7) 4_675 1_555 1_555
O2 O4 C2 125.5(6) 4_675 1_555 4_675
O2 O4 O1 67.5(7) 4_675 1_555 4_675
O2 O4 Al1 43.7(4) 4_675 1_555 1_555
O2 O4 C1 96.7(14) 4_675 1_555 1_555
O2 O4 O2 87.4(5) 1_555 1_555 4_675
O2 O4 O3 64.8(6) 1_555 1_555 1_555
O2 O4 C2 144.4(6) 1_555 1_555 4_675
O2 O4 O1 135.4(14) 1_555 1_555 4_675
O2 O4 Al1 43.7(3) 1_555 1_555 1_555
O2 O4 C1 155(2) 1_555 1_555 1_555
O3 O4 O2 52.7(5) 4_675 1_555 1_555
O3 O4 O2 63.7(5) 4_675 1_555 4_675
O3 O4 O3 88.6(7) 4_675 1_555 1_555
O3 O4 C2 149.2(13) 4_675 1_555 4_675
O3 O4 O1 130.0(7) 4_675 1_555 4_675
O3 O4 Al1 43.4(5) 4_675 1_555 1_555
O3 O4 C1 149.8(14) 4_675 1_555 1_555
Ow1 O4 O3 94.4(10) 4_665 1_555 4_675
Ow1 O4 O2 56.5(11) 4_665 1_555 1_555
Ow1 O4 O2 143.3(15) 4_665 1_555 4_675
Ow1 O4 O3 100(2) 4_665 1_555 1_555
Ow1 O4 C2 88.8(10) 4_665 1_555 4_675
Ow1 O4 O1 133.0(15) 4_665 1_555 4_675
Ow1 O4 Al1 99.9(13) 4_665 1_555 1_555
Ow1 O4 C1 113.2(13) 4_665 1_555 1_555
C1 O4 Ow1 90(2) 2_655 1_555 4_665
C1 O4 O3 94.5(10) 2_655 1_555 4_675
C1 O4 O2 124.7(10) 2_655 1_555 1_555
C1 O4 O2 119.3(8) 2_655 1_555 4_675
C1 O4 O3 169.5(6) 2_655 1_555 1_555
C1 O4 C2 54.9(9) 2_655 1_555 4_675
C1 O4 O1 99.9(9) 2_655 1_555 4_675
C1 O4 Al1 137.0(11) 2_655 1_555 1_555
C1 O4 C1 75(3) 2_655 1_555 1_555
O4 O4 C1 25.8(6) 2_655 1_555 2_655
O4 O4 Ow1 114(2) 2_655 1_555 4_665
O4 O4 O3 83.8(8) 2_655 1_555 4_675
O4 O4 O2 130.5(11) 2_655 1_555 1_555
O4 O4 O2 93.5(6) 2_655 1_555 4_675
O4 O4 O3 145.7(6) 2_655 1_555 1_555
O4 O4 C2 67.1(6) 2_655 1_555 4_675
O4 O4 O1 88.9(7) 2_655 1_555 4_675
O4 O4 Al1 119.5(6) 2_655 1_555 1_555
O4 O4 C1 74(2) 2_655 1_555 1_555
C2 O4 O4 49.3(5) 3_575 1_555 2_655
C2 O4 C1 29.7(7) 3_575 1_555 2_655
C2 O4 Ow1 81.3(16) 3_575 1_555 4_665
C2 O4 O3 123.2(11) 3_575 1_555 4_675
C2 O4 O2 134.3(8) 3_575 1_555 1_555
C2 O4 O2 135.0(6) 3_575 1_555 4_675
C2 O4 O3 148.1(9) 3_575 1_555 1_555
C2 O4 C2 27.3(10) 3_575 1_555 4_675
C2 O4 O1 85.1(8) 3_575 1_555 4_675
C2 O4 Al1 166.6(12) 3_575 1_555 1_555
C2 O4 C1 54(2) 3_575 1_555 1_555
Al2 O4 C2 123.4(5) 3_675 1_555 3_575
Al2 O4 O4 111.4(5) 3_675 1_555 2_655
Al2 O4 C1 132.0(5) 3_675 1_555 2_655
Al2 O4 Ow1 133(2) 3_675 1_555 4_665
Al2 O4 O3 100.3(6) 3_675 1_555 4_675
Al2 O4 O2 99.9(8) 3_675 1_555 1_555
Al2 O4 O2 38.9(5) 3_675 1_555 4_675
Al2 O4 O3 37.5(4) 3_675 1_555 1_555
Al2 O4 C2 99.5(8) 3_675 1_555 4_675
Al2 O4 O1 38.3(7) 3_675 1_555 4_675
Al2 O4 Al1 65.2(7) 3_675 1_555 1_555
Al2 O4 C1 70(2) 3_675 1_555 1_555
Ow1 O4 Al2 150(2) 3_464 1_555 3_675
Ow1 O4 C2 71.7(14) 3_464 1_555 3_575
Ow1 O4 O4 98(2) 3_464 1_555 2_655
Ow1 O4 C1 75.0(19) 3_464 1_555 2_655
Ow1 O4 Ow1 16(4) 3_464 1_555 4_665
Ow1 O4 O3 88.8(10) 3_464 1_555 4_675
Ow1 O4 O2 63.1(12) 3_464 1_555 1_555
Ow1 O4 O2 148.8(9) 3_464 1_555 4_675
Ow1 O4 O3 115.1(19) 3_464 1_555 1_555
Ow1 O4 C2 85.7(10) 3_464 1_555 4_675
Ow1 O4 O1 141.2(11) 3_464 1_555 4_675
Ow1 O4 Al1 106.1(11) 3_464 1_555 1_555
Ow1 O4 C1 114.3(15) 3_464 1_555 1_555
O4 C1 O1 116(3) 1_555 1_555 4_675
C2 C1 O4 124(3) 4_675 1_555 1_555
C2 C1 O1 120.0(18) 4_675 1_555 4_675
C2 C1 C2 29.8(15) 3_575 1_555 4_675
C2 C1 O4 101(2) 3_575 1_555 1_555
C2 C1 O1 140.8(18) 3_575 1_555 4_675
C3 C1 C2 57.1(10) 4_675 1_555 3_575
C3 C1 C2 27.4(11) 4_675 1_555 4_675
C3 C1 O4 138.2(16) 4_675 1_555 1_555
C3 C1 O1 98.9(17) 4_675 1_555 4_675
C1 C1 C3 89.1(12) 2_655 1_555 4_675
C1 C1 C2 32.4(9) 2_655 1_555 3_575
C1 C1 C2 61.8(18) 2_655 1_555 4_675
C1 C1 O4 79(2) 2_655 1_555 1_555
C1 C1 O1 141(2) 2_655 1_555 4_675
O4 C1 C1 26.3(7) 2_655 1_555 2_655
O4 C1 C3 106.1(15) 2_655 1_555 4_675
O4 C1 C2 54.6(11) 2_655 1_555 3_575
O4 C1 C2 81(2) 2_655 1_555 4_675
O4 C1 O4 80(2) 2_655 1_555 1_555
O4 C1 O1 116.4(19) 2_655 1_555 4_675
Al2 C1 O4 118.8(8) 3_675 1_555 2_655
Al2 C1 C1 143.7(8) 3_675 1_555 2_655
Al2 C1 C3 123.1(16) 3_675 1_555 4_675
Al2 C1 C2 169.3(10) 3_675 1_555 3_575
Al2 C1 C2 149(2) 3_675 1_555 4_675
Al2 C1 O4 85.2(19) 3_675 1_555 1_555
Al2 C1 O1 31.0(13) 3_675 1_555 4_675
Al1 C1 Al2 58.1(6) 1_555 1_555 3_675
Al1 C1 O4 92.5(9) 1_555 1_555 2_655
Al1 C1 C1 100.9(9) 1_555 1_555 2_655
Al1 C1 C3 154.1(12) 1_555 1_555 4_675
Al1 C1 C2 127.2(13) 1_555 1_555 3_575
Al1 C1 C2 150.9(16) 1_555 1_555 4_675
Al1 C1 O4 27.1(14) 1_555 1_555 1_555
Al1 C1 O1 88.4(16) 1_555 1_555 4_675
O2 C1 Al1 35.2(3) 4_675 1_555 1_555
O2 C1 Al2 37.7(6) 4_675 1_555 3_675
O2 C1 O4 86.3(9) 4_675 1_555 2_655
O2 C1 C1 107.6(10) 4_675 1_555 2_655
O2 C1 C3 159.8(16) 4_675 1_555 4_675
O2 C1 C2 139.9(17) 4_675 1_555 3_575
O2 C1 C2 166(2) 4_675 1_555 4_675
O2 C1 O4 58.7(12) 4_675 1_555 1_555
O2 C1 O1 60.9(12) 4_675 1_555 4_675
O3 C1 O2 45.4(7) 1_555 1_555 4_675
O3 C1 Al1 35.9(5) 1_555 1_555 1_555
O3 C1 Al2 36.3(5) 1_555 1_555 3_675
O3 C1 O4 126.6(9) 1_555 1_555 2_655
O3 C1 C1 136.2(9) 1_555 1_555 2_655
O3 C1 C3 127.0(16) 1_555 1_555 4_675
O3 C1 C2 153.8(9) 1_555 1_555 3_575
O3 C1 C2 149.0(19) 1_555 1_555 4_675
O3 C1 O4 57.8(19) 1_555 1_555 1_555
O3 C1 O1 65.1(18) 1_555 1_555 4_675
C2 C2 C3 119.9(13) 2_654 1_555 1_555
C1 C2 C2 117.6(18) 4_675 1_555 2_654
C1 C2 C3 122(2) 4_675 1_555 1_555
C4 C2 C1 152(2) 1_555 1_555 4_675
C4 C2 C2 89.9(8) 1_555 1_555 2_654
C4 C2 C3 30.1(12) 1_555 1_555 1_555
C3 C2 C4 60.1(10) 2_654 1_555 1_555
C3 C2 C1 147(2) 2_654 1_555 4_675
C3 C2 C2 29.8(8) 2_654 1_555 2_654
C3 C2 C3 90.2(17) 2_654 1_555 1_555
O1 C2 C3 164.0(11) 1_555 1_555 2_654
O1 C2 C4 130.9(12) 1_555 1_555 1_555
O1 C2 C1 27.0(12) 1_555 1_555 4_675
O1 C2 C2 137.0(8) 1_555 1_555 2_654
O1 C2 C3 101.3(15) 1_555 1_555 1_555
O4 C2 O1 52.5(7) 4_675 1_555 1_555
O4 C2 C3 124.3(11) 4_675 1_555 2_654
O4 C2 C4 154.2(6) 4_675 1_555 1_555
O4 C2 C1 25.6(12) 4_675 1_555 4_675
O4 C2 C2 98.1(8) 4_675 1_555 2_654
O4 C2 C3 135.9(14) 4_675 1_555 1_555
C1 C2 O4 70.5(11) 3_574 1_555 4_675
C1 C2 O1 104.7(12) 3_574 1_555 1_555
C1 C2 C3 62.3(10) 3_574 1_555 2_654
C1 C2 C4 122.2(13) 3_574 1_555 1_555
C1 C2 C1 86(2) 3_574 1_555 4_675
C1 C2 C2 32.6(9) 3_574 1_555 2_654
C1 C2 C3 151.9(18) 3_574 1_555 1_555
C4 C2 C1 92.2(12) 2_654 1_555 3_574
C4 C2 O4 148.1(8) 2_654 1_555 4_675
C4 C2 O1 158.7(11) 2_654 1_555 1_555
C4 C2 C3 30.1(8) 2_654 1_555 2_654
C4 C2 C4 30.0(12) 2_654 1_555 1_555
C4 C2 C1 173.3(5) 2_654 1_555 4_675
C4 C2 C2 59.8(8) 2_654 1_555 2_654
C4 C2 C3 60.1(13) 2_654 1_555 1_555
O4 C2 C4 110.4(10) 3_574 1_555 2_654
O4 C2 C1 24.9(7) 3_574 1_555 3_574
O4 C2 O4 63.6(10) 3_574 1_555 4_675
O4 C2 O1 82.7(9) 3_574 1_555 1_555
O4 C2 C3 82.4(9) 3_574 1_555 2_654
O4 C2 C4 137.7(10) 3_574 1_555 1_555
O4 C2 C1 69.8(18) 3_574 1_555 4_675
O4 C2 C2 54.6(6) 3_574 1_555 2_654
O4 C2 C3 157.4(5) 3_574 1_555 1_555
C4 C3 C2 120(2) 1_555 1_555 1_555
C2 C3 C4 89.9(15) 2_654 1_555 1_555
C2 C3 C2 30.3(12) 2_654 1_555 1_555
C4 C3 C2 59.9(10) 2_654 1_555 2_654
C4 C3 C4 30.0(13) 2_654 1_555 1_555
C4 C3 C2 90.2(15) 2_654 1_555 1_555
C5 C3 C4 60.0(10) 1_555 1_555 2_654
C5 C3 C2 119.9(12) 1_555 1_555 2_654
C5 C3 C4 30.0(13) 1_555 1_555 1_555
C5 C3 C2 150.2(17) 1_555 1_555 1_555
C1 C3 C5 175.5(7) 4_675 1_555 1_555
C1 C3 C4 120.3(15) 4_675 1_555 2_654
C1 C3 C2 60.6(13) 4_675 1_555 2_654
C1 C3 C4 150.0(19) 4_675 1_555 1_555
C1 C3 C2 30.4(15) 4_675 1_555 1_555
C3 C3 C1 90.2(12) 2_654 1_555 4_675
C3 C3 C5 90.1(7) 2_654 1_555 1_555
C3 C3 C4 30.1(8) 2_654 1_555 2_654
C3 C3 C2 29.8(8) 2_654 1_555 2_654
C3 C3 C4 60.1(13) 2_654 1_555 1_555
C3 C3 C2 60.1(13) 2_654 1_555 1_555
O1 C3 C3 111.2(6) 1_555 1_555 2_654
O1 C3 C1 24.6(9) 1_555 1_555 4_675
O1 C3 C5 157.0(10) 1_555 1_555 1_555
O1 C3 C4 140.7(11) 1_555 1_555 2_654
O1 C3 C2 81.7(9) 1_555 1_555 2_654
O1 C3 C4 168.8(12) 1_555 1_555 1_555
O1 C3 C2 52.0(12) 1_555 1_555 1_555
C3 C4 C4 119.8(13) 1_555 1_555 2_654
C5 C4 C3 120(2) 1_555 1_555 1_555
C5 C4 C4 119.8(14) 1_555 1_555 2_654
C2 C4 C5 150(2) 1_555 1_555 1_555
C2 C4 C3 29.7(12) 1_555 1_555 1_555
C2 C4 C4 90.1(8) 1_555 1_555 2_654
C3 C4 C2 60.0(10) 2_654 1_555 1_555
C3 C4 C5 150(2) 2_654 1_555 1_555
C3 C4 C3 89.8(17) 2_654 1_555 1_555
C3 C4 C4 30.1(8) 2_654 1_555 2_654
C6 C4 C3 120.0(13) 1_555 1_555 2_654
C6 C4 C2 180.0(15) 1_555 1_555 1_555
C6 C4 C5 30.0(13) 1_555 1_555 1_555
C6 C4 C3 150.2(19) 1_555 1_555 1_555
C6 C4 C4 89.9(8) 1_555 1_555 2_654
C5 C4 C6 59.7(10) 2_654 1_555 1_555
C5 C4 C3 60.3(10) 2_654 1_555 2_654
C5 C4 C2 120.4(13) 2_654 1_555 1_555
C5 C4 C5 89.6(19) 2_654 1_555 1_555
C5 C4 C3 150.1(19) 2_654 1_555 1_555
C5 C4 C4 30.2(8) 2_654 1_555 2_654
C2 C4 C5 90.1(12) 2_654 1_555 2_654
C2 C4 C6 149.7(14) 2_654 1_555 1_555
C2 C4 C3 29.7(8) 2_654 1_555 2_654
C2 C4 C2 30.3(11) 2_654 1_555 1_555
C2 C4 C5 178.7(14) 2_654 1_555 1_555
C2 C4 C3 60.0(13) 2_654 1_555 1_555
C2 C4 C4 59.8(8) 2_654 1_555 2_654
C6 C4 C2 120.0(13) 2_654 1_555 2_654
C6 C4 C5 29.9(8) 2_654 1_555 2_654
C6 C4 C6 29.8(10) 2_654 1_555 1_555
C6 C4 C3 90.2(11) 2_654 1_555 2_654
C6 C4 C2 150.3(14) 2_654 1_555 1_555
C6 C4 C5 59.7(14) 2_654 1_555 1_555
C6 C4 C3 178.7(14) 2_654 1_555 1_555
C6 C4 C4 60.1(7) 2_654 1_555 2_654
C4 C5 C6 120(2) 1_555 1_555 1_555
C6 C5 C4 89.9(17) 2_654 1_555 1_555
C6 C5 C6 29.7(12) 2_654 1_555 1_555
C4 C5 C6 60.0(11) 2_654 1_555 2_654
C4 C5 C4 29.9(14) 2_654 1_555 1_555
C4 C5 C6 89.7(16) 2_654 1_555 1_555
C3 C5 C4 59.7(9) 1_555 1_555 2_654
C3 C5 C6 119.7(12) 1_555 1_555 2_654
C3 C5 C4 29.8(13) 1_555 1_555 1_555
C3 C5 C6 149.4(18) 1_555 1_555 1_555
C5 C5 C3 89.9(7) 2_654 1_555 1_555
C5 C5 C4 30.2(8) 2_654 1_555 2_654
C5 C5 C6 29.8(8) 2_654 1_555 2_654
C5 C5 C4 60.1(14) 2_654 1_555 1_555
C5 C5 C6 59.5(13) 2_654 1_555 1_555
C5 C6 C6 120.5(13) 1_555 1_555 2_654
C5 C6 C5 90.7(19) 2_654 1_555 1_555
C5 C6 C6 29.8(8) 2_654 1_555 2_654
C4 C6 C5 60.3(10) 1_555 1_555 2_654
C4 C6 C5 30.4(13) 1_555 1_555 1_555
C4 C6 C6 90.1(8) 1_555 1_555 2_654
C4 C6 C4 30.0(12) 2_654 1_555 1_555
C4 C6 C5 30.3(8) 2_654 1_555 2_654
C4 C6 C5 60.4(14) 2_654 1_555 1_555
C4 C6 C6 60.1(7) 2_654 1_555 2_654
Ow1 C6 C4 146.6(14) 4_675 1_555 2_654
Ow1 C6 C4 116.8(14) 4_675 1_555 1_555
Ow1 C6 C5 175.4(13) 4_675 1_555 2_654
Ow1 C6 C5 86.4(17) 4_675 1_555 1_555
Ow1 C6 C6 152.7(12) 4_675 1_555 2_654
O2 Ow1 Ow1 112(3) 4_665 1_555 2_755
O4 Ow1 O2 59.5(10) 4_665 1_555 4_665
O4 Ow1 Ow1 100(6) 4_665 1_555 2_755
C6 Ow1 O4 81.3(18) 4_675 1_555 4_665
C6 Ow1 O2 95(3) 4_675 1_555 4_665
C6 Ow1 Ow1 151(3) 4_675 1_555 2_755
O2 Ow1 C6 154(2) 3_665 1_555 4_675
O2 Ow1 O4 83.2(15) 3_665 1_555 4_665
O2 Ow1 O2 59.8(12) 3_665 1_555 4_665
O2 Ow1 Ow1 52.9(16) 3_665 1_555 2_755
O4 Ow1 O2 52.1(10) 3_665 1_555 3_665
O4 Ow1 C6 134(3) 3_665 1_555 4_675
O4 Ow1 O4 134.0(18) 3_665 1_555 4_665
O4 Ow1 O2 85.7(10) 3_665 1_555 4_665
O4 Ow1 Ow1 64(5) 3_665 1_555 2_755

loop_
_geom_bond_atom_site_label_1
_geom_bond_atom_site_label_2
_geom_bond_distance
_geom_bond_site_symmetry_1
_geom_bond_site_symmetry_2
Al1 O2 1.848(9) 1_555 4_675
Al1 O2 1.848(9) 1_555 1_555
Al1 O3 1.887(18) 1_555 1_555
Al1 O3 1.887(18) 1_555 4_675
Al1 O4 1.934(15) 1_555 4_675
Al1 O4 1.934(15) 1_555 1_555
Al1 Al2 2.860(5) 1_555 1_555
Al1 Al2 2.860(5) 1_555 3_675
Al1 C1 3.00(2) 1_555 4_675
Al1 C1 3.00(2) 1_555 1_555
Al2 O3 1.882(9) 1_555 4_675
Al2 O3 1.882(9) 1_555 3_474
Al2 O1 1.92(2) 1_555 1_555
Al2 O1 1.92(2) 1_555 2_554
Al2 O2 1.95(2) 1_555 1_555
Al2 O2 1.95(2) 1_555 2_554
Al2 Al1 2.860(5) 1_555 1_555
Al2 Al1 2.860(5) 1_555 2_554
Al2 C1 2.89(4) 1_555 3_474
Al2 C1 2.89(4) 1_555 4_675
Al2 O4 3.07(2) 1_555 3_474
Al2 O4 3.07(2) 1_555 4_675
O1 C1 1.27(4) 1_555 4_675
O1 Al2 1.92(2) 1_555 1_555
O1 O4 2.18(2) 1_555 4_675
O1 C2 2.42(3) 1_555 1_555
O1 O3 2.70(2) 1_555 3_474
O1 O1 2.71(5) 1_555 2_554
O1 O2 2.73(2) 1_555 1_555
O1 O3 2.83(2) 1_555 4_675
O1 C3 3.02(3) 1_555 1_555
O2 Al1 1.848(9) 1_555 1_555
O2 Al2 1.95(2) 1_555 1_555
O2 O3 2.40(2) 1_555 4_675
O2 Ow1 2.59(5) 1_555 4_665
O2 O4 2.674(19) 1_555 4_675
O2 O4 2.675(17) 1_555 1_555
O2 O1 2.73(2) 1_555 1_555
O2 O2 2.82(4) 1_555 2_554
O2 O3 2.839(16) 1_555 3_474
O2 O3 2.859(19) 1_555 1_555
O2 O3 2.94(3) 1_555 2_654
O2 Ow1 3.02(7) 1_555 3_464
O2 C1 3.11(3) 1_555 4_675
O3 Al2 1.882(9) 1_555 3_675
O3 Al1 1.887(18) 1_555 1_555
O3 O2 2.40(2) 1_555 4_675
O3 O4 2.66(3) 1_555 1_555
O3 O1 2.70(2) 1_555 3_675
O3 O4 2.74(2) 1_555 4_675
O3 O1 2.83(2) 1_555 4_675
O3 O2 2.839(16) 1_555 3_675
O3 O2 2.859(19) 1_555 1_555
O3 O2 2.94(3) 1_555 2_654
O3 C1 3.12(4) 1_555 1_555
O3 O3 3.16(2) 1_555 2_654
O4 C1 1.30(2) 1_555 1_555
O4 Al1 1.934(15) 1_555 1_555
O4 O1 2.18(2) 1_555 4_675
O4 C2 2.50(3) 1_555 4_675
O4 O3 2.66(3) 1_555 1_555
O4 O2 2.674(19) 1_555 4_675
O4 O2 2.675(17) 1_555 1_555
O4 O3 2.74(2) 1_555 4_675
O4 Ow1 2.79(5) 1_555 4_665
O4 C1 2.89(5) 1_555 2_655
O4 O4 2.95(4) 1_555 2_655
O4 C2 3.03(3) 1_555 3_575
O4 Al2 3.07(2) 1_555 3_675
O4 Ow1 3.07(5) 1_555 3_464
C1 O1 1.27(4) 1_555 4_675
C1 O4 1.30(2) 1_555 1_555
C1 C2 1.52(4) 1_555 4_675
C1 C2 2.50(5) 1_555 3_575
C1 C3 2.54(3) 1_555 4_675
C1 C1 2.83(10) 1_555 2_655
C1 O4 2.89(5) 1_555 2_655
C1 Al2 2.89(4) 1_555 3_675
C1 Al1 3.00(2) 1_555 1_555
C1 O2 3.11(3) 1_555 4_675
C1 O3 3.12(4) 1_555 1_555
C2 C3 1.38(3) 1_555 1_555
C2 C2 1.41(5) 1_555 2_654
C2 C1 1.52(4) 1_555 4_675
C2 C4 2.41(3) 1_555 1_555
C2 C3 2.41(3) 1_555 2_654
C2 O1 2.42(3) 1_555 1_555
C2 O4 2.50(3) 1_555 4_675
C2 C1 2.50(5) 1_555 3_574
C2 C4 2.79(4) 1_555 2_654
C2 O4 3.03(3) 1_555 3_574
C3 C2 1.38(3) 1_555 1_555
C3 C4 1.40(3) 1_555 1_555
C3 C2 2.41(3) 1_555 2_654
C3 C4 2.42(3) 1_555 2_654
C3 C5 2.43(3) 1_555 1_555
C3 C1 2.54(3) 1_555 4_675
C3 C3 2.79(4) 1_555 2_654
C3 O1 3.02(3) 1_555 1_555
C4 C4 1.39(5) 1_555 2_654
C4 C3 1.40(3) 1_555 1_555
C4 C5 1.41(3) 1_555 1_555
C4 C2 2.41(3) 1_555 1_555
C4 C3 2.42(3) 1_555 2_654
C4 C6 2.42(3) 1_555 1_555
C4 C5 2.42(4) 1_555 2_654
C4 C2 2.79(4) 1_555 2_654
C4 C6 2.79(3) 1_555 2_654
C5 C6 1.39(3) 1_555 1_555
C5 C4 1.41(3) 1_555 1_555
C5 C6 2.41(3) 1_555 2_654
C5 C4 2.42(4) 1_555 2_654
C5 C3 2.43(3) 1_555 1_555
C5 C5 2.80(5) 1_555 2_654
C6 C6 1.38(4) 1_555 2_654
C6 C5 1.39(3) 1_555 1_555
C6 C5 2.41(3) 1_555 2_654
C6 C4 2.42(3) 1_555 1_555
C6 C4 2.79(3) 1_555 2_654
C6 Ow1 3.00(9) 1_555 4_675
Ow1 Ow1 0.9(2) 1_555 2_755
Ow1 O2 2.59(5) 1_555 4_665
Ow1 O4 2.79(5) 1_555 4_665
Ow1 C6 3.00(9) 1_555 4_675
Ow1 O2 3.02(7) 1_555 3_665
Ow1 O4 3.07(5) 1_555 3_665
